data_7204039
loop_
_publ_author_name
'Tang, Zhongjia'
'Guan, Jun'
'Guloy, Arnold M.'

_publ_section_title
;
 Synthesis and crystal structure of new organic-based layered
 perovskites with 2,2'-biimidazolium cations
;
_journal_issue 2
_journal_name_full 'Journal of Materials Chemistry'
_journal_page_first 479
_journal_paper_doi 10.1039/b007639m
_journal_volume 11
_journal_year 2001
_chemical_formula_moiety 'C6 H8 N4 2+, Pb I4 2-'
_chemical_formula_sum 'C6 H8 I4 N4 Pb'
_chemical_formula_weight 850.95
_chemical_name_systematic
; 
 ? 
;
_space_group_IT_number 15
_symmetry_cell_setting monoclinic
_symmetry_space_group_name_Hall '-C 2yc'
_symmetry_space_group_name_H-M 'C 1 2/c 1'
_atom_sites_solution_hydrogens geom
_atom_sites_solution_primary direct
_atom_sites_solution_secondary difmap
_audit_creation_method SHELXL-97
_cell_angle_alpha 90.00
_cell_angle_beta 99.891(1)
_cell_angle_gamma 90.00
_cell_formula_units_Z 4
_cell_length_a 8.7318(7)
_cell_length_b 9.5299(8)
_cell_length_c 19.3682(16)
_cell_measurement_reflns_used 3709
_cell_measurement_temperature 223(2)
_cell_measurement_theta_max 24.42
_cell_measurement_theta_min 3.19
_cell_volume 1587.7(2)
_computing_cell_refinement 'Siemens SAINT software (Siemens, 1996)'
_computing_data_collection 'Siemens SMART software (Siemens, 1996)'
_computing_data_reduction 'Siemens SAINT software (Siemens, 1996)'
_computing_structure_refinement 'SHELXL-97 (Sheldrick, 1997)'
_computing_structure_solution 'SHELXS-97 (Sheldrick, 1990)'
_diffrn_ambient_temperature 223(2)
_diffrn_detector_area_resol_mean 1K
_diffrn_measured_fraction_theta_full 0.992
_diffrn_measured_fraction_theta_max 0.992
_diffrn_measurement_device_type 'Siemens SMART CCD'
_diffrn_measurement_method CCD
_diffrn_radiation_monochromator graphite
_diffrn_radiation_source 'fine-focus sealed tube'
_diffrn_radiation_type MoK\a
_diffrn_radiation_wavelength 0.71073
_diffrn_reflns_av_R_equivalents 0.0495
_diffrn_reflns_av_sigmaI/netI 0.0362
_diffrn_reflns_limit_h_max 9
_diffrn_reflns_limit_h_min -10
_diffrn_reflns_limit_k_max 11
_diffrn_reflns_limit_k_min 0
_diffrn_reflns_limit_l_max 22
_diffrn_reflns_limit_l_min 0
_diffrn_reflns_number 3972
_diffrn_reflns_theta_full 24.42
_diffrn_reflns_theta_max 24.42
_diffrn_reflns_theta_min 3.19
_diffrn_standards_decay_% 0.0
_exptl_absorpt_coefficient_mu 18.384
_exptl_absorpt_correction_T_max 0.5245
_exptl_absorpt_correction_T_min 0.0875
_exptl_absorpt_correction_type empirical
_exptl_crystal_colour Red
_exptl_crystal_density_diffrn 3.560
_exptl_crystal_density_method 'not measured'
_exptl_crystal_description 'Thin plate'
_exptl_crystal_F_000 1464
_exptl_crystal_size_max 0.35
_exptl_crystal_size_mid 0.25
_exptl_crystal_size_min 0.05
_refine_diff_density_max 1.135
_refine_diff_density_min -1.282
_refine_diff_density_rms 0.216
_refine_ls_extinction_coef 0.00133(8)
_refine_ls_extinction_expression Fc^*^=kFc[1+0.001xFc^2^\l^3^/sin(2\q)]^-1/4^
_refine_ls_extinction_method SHELXL
_refine_ls_goodness_of_fit_ref 1.169
_refine_ls_hydrogen_treatment mixed
_refine_ls_matrix_type full
_refine_ls_number_parameters 75
_refine_ls_number_reflns 1309
_refine_ls_number_restraints 0
_refine_ls_restrained_S_all 1.169
_refine_ls_R_factor_all 0.0257
_refine_ls_R_factor_gt 0.0243
_refine_ls_shift/su_max 0.020
_refine_ls_shift/su_mean 0.003
_refine_ls_structure_factor_coef Fsqd
_refine_ls_weighting_details 'calc w=1/[\s^2^(Fo^2^)+(0.0368P)^2^+8.1527P] where P=(Fo^2^+2Fc^2^)/3'
_refine_ls_weighting_scheme calc
_refine_ls_wR_factor_gt 0.0686
_refine_ls_wR_factor_ref 0.0702
_reflns_number_gt 1262
_reflns_number_total 1389
_reflns_threshold_expression >4sigma(I)
_cod_data_source_file b007639m.txt
_cod_data_source_block Bimidazolium_lead_tetraiodide
_cod_depositor_comments
;
The following automatic conversions were performed:
'_symmetry_cell_setting' value 'Monoclinic' changed to 'monoclinic'
according to '/home/saulius/struct/CIF-dictionaries/cif_core.dic'
dictionary named 'cif_core.dic' version 2.4.1 from
2010-06-29.

'_exptl_absorpt_correction_type' value 'Empirical' changed to
'empirical' according to
'/home/saulius/struct/CIF-dictionaries/cif_core.dic' dictionary named
'cif_core.dic' version 2.4.1 from 2010-06-29.

Automatic conversion script
Id: cif_fix_enum 1527 2010-12-29 10:47:43Z saulius 
;
_cod_original_sg_symbol_H-M C2/c
_cod_original_formula_sum 'C6 H8 N4 I4 Pb'
_cod_database_code 7204039

loop_
_symmetry_equiv_pos_as_xyz
'x, y, z'
'-x, y, -z+1/2'
'x+1/2, y+1/2, z'
'-x+1/2, y+1/2, -z+1/2'
'-x, -y, -z'
'x, -y, z-1/2'
'-x+1/2, -y+1/2, -z'
'x+1/2, -y+1/2, z-1/2'

loop_
_atom_site_label
_atom_site_type_symbol
_atom_site_fract_x
_atom_site_fract_y
_atom_site_fract_z
_atom_site_U_iso_or_equiv
_atom_site_adp_type
_atom_site_occupancy
_atom_site_symmetry_multiplicity
_atom_site_calc_flag
_atom_site_refinement_flags
_atom_site_disorder_assembly
_atom_site_disorder_group
Pb Pb 0.0000 0.63941(3) 0.2500 0.02300(17) Uani 1 2 d S . .
I1 I 0.07784(6) 0.64754(4) 0.41849(2) 0.02999(18) Uani 1 1 d . . .
I2 I 0.24563(4) 0.91025(5) 0.24499(2) 0.03339(18) Uani 1 1 d . . .
C1 C 0.3014(8) 0.2843(7) 0.5275(4) 0.0269(13) Uani 1 1 d . . .
N2 N 0.3238(7) 0.4231(6) 0.5348(3) 0.0338(13) Uani 1 1 d . . .
H2 H 0.278(12) 0.490(11) 0.513(6) 0.07(3) Uiso 1 1 d . . .
C3 C 0.4286(9) 0.4502(8) 0.5936(4) 0.0362(16) Uani 1 1 d . . .
H3 H 0.4620 0.5392 0.6110 0.043 Uiso 1 1 calc R . .
C4 C 0.4759(10) 0.3255(8) 0.6223(5) 0.0401(17) Uani 1 1 d . . .
H4 H 0.5503 0.3103 0.6629 0.048 Uiso 1 1 calc R . .
N5 N 0.3943(7) 0.2254(6) 0.5809(3) 0.0310(12) Uani 1 1 d . . .
H5 H 0.4022 0.1355 0.5886 0.07(4) Uiso 1 1 calc R . .

loop_
_atom_site_aniso_label
_atom_site_aniso_U_11
_atom_site_aniso_U_22
_atom_site_aniso_U_33
_atom_site_aniso_U_23
_atom_site_aniso_U_13
_atom_site_aniso_U_12
Pb 0.0228(2) 0.0208(2) 0.0253(2) 0.000 0.00376(15) 0.000
I1 0.0412(3) 0.0232(3) 0.0250(3) 0.00191(14) 0.0043(2) 0.00609(16)
I2 0.0265(3) 0.0299(3) 0.0432(3) 0.00623(18) 0.0042(2) -0.00691(16)
C1 0.026(3) 0.022(3) 0.034(3) 0.004(3) 0.009(3) 0.003(2)
N2 0.040(3) 0.020(3) 0.039(3) 0.003(3) -0.002(3) 0.003(2)
C3 0.034(4) 0.029(3) 0.042(4) -0.003(3) -0.003(3) 0.000(3)
C4 0.043(5) 0.029(3) 0.044(4) 0.003(3) -0.005(3) 0.000(3)
N5 0.044(3) 0.020(3) 0.027(3) 0.000(2) -0.003(2) 0.005(2)

loop_
_atom_type_symbol
_atom_type_description
_atom_type_scat_dispersion_real
_atom_type_scat_dispersion_imag
_atom_type_scat_source
C C 0.0033 0.0016 'International Tables Vol C Tables 4.2.6.8 and 6.1.1.4'
H H 0.0000 0.0000 'International Tables Vol C Tables 4.2.6.8 and 6.1.1.4'
N N 0.0061 0.0033 'International Tables Vol C Tables 4.2.6.8 and 6.1.1.4'
I I -0.4742 1.8119 'International Tables Vol C Tables 4.2.6.8 and 6.1.1.4'
Pb Pb -3.3944 10.1111 'International Tables Vol C Tables 4.2.6.8 and 6.1.1.4'

loop_
_geom_angle_atom_site_label_1
_geom_angle_atom_site_label_2
_geom_angle_atom_site_label_3
_geom_angle
_geom_angle_site_symmetry_1
_geom_angle_site_symmetry_3
_geom_angle_publ_flag
I2 Pb I2 90.592(19) 3_445 4_545 ?
I2 Pb I1 87.700(12) 3_445 2 ?
I2 Pb I1 94.242(12) 4_545 2 ?
I2 Pb I1 94.242(12) 3_445 . ?
I2 Pb I1 87.700(12) 4_545 . ?
I1 Pb I1 177.244(16) 2 . ?
I2 Pb I2 173.687(17) 3_445 . ?
I2 Pb I2 94.834(7) 4_545 . ?
I1 Pb I2 88.680(11) 2 . ?
I1 Pb I2 89.207(12) . . ?
I2 Pb I2 94.834(7) 3_445 2 ?
I2 Pb I2 173.687(17) 4_545 2 ?
I1 Pb I2 89.207(12) 2 2 ?
I1 Pb I2 88.680(11) . 2 ?
I2 Pb I2 79.942(17) . 2 ?
Pb I2 Pb 173.687(17) 3 . ?
N5 C1 N2 106.1(6) . . ?
N5 C1 C1 127.6(7) . 7_556 ?
N2 C1 C1 126.3(8) . 7_556 ?
C1 N2 C3 109.9(6) . . ?
C4 C3 N2 107.0(6) . . ?
C3 C4 N5 106.4(7) . . ?
C1 N5 C4 110.5(6) . . ?

loop_
_geom_bond_atom_site_label_1
_geom_bond_atom_site_label_2
_geom_bond_distance
_geom_bond_site_symmetry_2
_geom_bond_publ_flag
Pb I2 3.1045(5) 3_445 ?
Pb I2 3.1045(5) 4_545 ?
Pb I1 3.2179(5) 2 ?
Pb I1 3.2179(5) . ?
Pb I2 3.3679(5) . ?
Pb I2 3.3679(5) 2 ?
I2 Pb 3.1045(5) 3 ?
C1 N5 1.325(9) . ?
C1 N2 1.341(10) . ?
C1 C1 1.428(14) 7_556 ?
N2 C3 1.358(10) . ?
C3 C4 1.347(11) . ?
C4 N5 1.365(10) . ?

loop_
_geom_hbond_atom_site_label_D
_geom_hbond_atom_site_label_H
_geom_hbond_atom_site_label_A
_geom_hbond_distance_DH
_geom_hbond_distance_HA
_geom_hbond_distance_DA
_geom_hbond_angle_DHA
_geom_hbond_site_symmetry_A
N2 H2 I1 0.83(11) 2.75(11) 3.549(6) 163(9) .
N5 H5 I1 0.87 2.71 3.562(5) 167.4 7_556

loop_
_geom_torsion_atom_site_label_1
_geom_torsion_atom_site_label_2
_geom_torsion_atom_site_label_3
_geom_torsion_atom_site_label_4
_geom_torsion
_geom_torsion_site_symmetry_1
_geom_torsion_site_symmetry_2
_geom_torsion_site_symmetry_3
_geom_torsion_site_symmetry_4
_geom_torsion_publ_flag
I2 Pb I2 Pb 179.999(1) 3_445 . . 3 ?
I2 Pb I2 Pb -30.84(14) 4_545 . . 3 ?
I1 Pb I2 Pb -124.98(15) 2 . . 3 ?
I1 Pb I2 Pb 56.79(15) . . . 3 ?
I2 Pb I2 Pb 145.59(16) 2 . . 3 ?
N5 C1 N2 C3 -1.1(7) . . . . ?
C1 C1 N2 C3 179.3(8) 7_556 . . . ?
C1 N2 C3 C4 1.8(9) . . . . ?
N2 C3 C4 N5 -1.8(9) . . . . ?
N2 C1 N5 C4 0.0(8) . . . . ?
C1 C1 N5 C4 179.6(8) 7_556 . . . ?
C3 C4 N5 C1 1.1(9) . . . . ?
